data_7118879
loop_
_publ_author_name
'O'Connor, Alice E'
'Mirzadeh, Nedaossadat'
'Bhargava, Suresh K.'
'Easun, Timothy L.'
'Schr\"oder, Martin'
'Blake, Alexander J.'

_publ_section_title
;
 Aurophilicity under pressure: a combined crystallographic and in situ
 spectroscopic study.
;
_journal_issue 41
_journal_name_full 'Chemical communications (Cambridge, England)'
_journal_page_first 6769
_journal_page_last 6772
_journal_paper_doi 10.1039/c6cc00923a
_journal_volume 52
_journal_year 2016
_chemical_formula_moiety 'C30 H24 Au2 Cl2 P2'
_chemical_formula_sum 'C30 H24 Au2 Cl2 P2'
_chemical_formula_weight 911.26
_space_group_crystal_system monoclinic
_space_group_IT_number 15
_space_group_name_Hall '-C 2yc'
_space_group_name_H-M_alt 'C 1 2/c 1'
_symmetry_space_group_name_Hall '-C 2yc'
_symmetry_space_group_name_H-M 'C 1 2/c 1'
_atom_sites_solution_hydrogens geom
_atom_sites_solution_primary direct
_audit_creation_date 2015-05-21
_audit_creation_method
;
Olex2 1.2
(compiled 2015.01.26 svn.r3150 for OlexSys, GUI svn.r4998)
;
_audit_update_record
;
2015-10-06 deposited with the CCDC.
2016-03-11 downloaded from the CCDC.
;
_cell_angle_alpha 90
_cell_angle_beta 103.502(12)
_cell_angle_gamma 90
_cell_formula_units_Z 4
_cell_length_a 16.8213(16)
_cell_length_b 13.0052(17)
_cell_length_c 11.2967(18)
_cell_measurement_reflns_used 1146
_cell_measurement_temperature 293.15
_cell_measurement_theta_max 22.0930
_cell_measurement_theta_min 1.9830
_cell_volume 2403.0(6)
_computing_cell_refinement
;
CrysAlisPro, Agilent Technologies,
Version 1.171.37.34 (release 22-05-2014 CrysAlis171 .NET)
(compiled May 22 2014,16:03:01)
;
_computing_data_collection
;
CrysAlisPro, Agilent Technologies,
Version 1.171.37.34 (release 22-05-2014 CrysAlis171 .NET)
(compiled May 22 2014,16:03:01)
;
_computing_data_reduction
;
CrysAlisPro, Agilent Technologies,
Version 1.171.37.34 (release 22-05-2014 CrysAlis171 .NET)
(compiled May 22 2014,16:03:01)
;
_computing_molecular_graphics 'Olex2 (Dolomanov et al., 2009)'
_computing_publication_material 'Olex2 (Dolomanov et al., 2009)'
_computing_structure_refinement 'ShelXL (Sheldrick, 2008)'
_computing_structure_solution 'ShelXS (Sheldrick, 2008)'
_diffrn_ambient_temperature 293.15
_diffrn_detector 'CCD area detector'
_diffrn_detector_area_resol_mean 16.1592
_diffrn_detector_type 'Agilent Diffraction Eos detector'
_diffrn_measured_fraction_theta_full 0.459
_diffrn_measured_fraction_theta_max 0.413
_diffrn_measurement_details
;
  1 omega    4.00   70.00   1.0000   30.0000
omega____ theta____ kappa____ phi______ frames
    -       26.4870    0.0000  150.0000 66

  2 omega   -5.00   57.00   1.0000   30.0000
omega____ theta____ kappa____ phi______ frames
    -       26.4870  -53.0000   17.0000 62

  3 omega  -49.00  -18.00   1.0000   30.0000
omega____ theta____ kappa____ phi______ frames
    -       26.4870  134.0000  123.0000 31

  4 omega  -30.00   26.00   1.0000   30.0000
omega____ theta____ kappa____ phi______ frames
    -       26.4870   39.0000  -12.0000 56

  5 omega  -25.00   33.00   1.0000   30.0000
omega____ theta____ kappa____ phi______ frames
    -       26.4870   13.0000   -3.0000 58

  6 omega   10.00   74.00   1.0000   30.0000
omega____ theta____ kappa____ phi______ frames
    -       26.4874  -97.0000 -143.0000 64

  7 omega  -28.00    3.00   1.0000   30.0000
omega____ theta____ kappa____ phi______ frames
    -       26.4870   97.0000  -35.0000 31

  8 omega  -57.00    5.00   1.0000   30.0000
omega____ theta____ kappa____ phi______ frames
    -      -28.0500   53.0000  -17.0000 62

  9 omega  -13.00   15.00   1.0000   30.0000
omega____ theta____ kappa____ phi______ frames
    -      -28.0500  -81.0000   29.0000 28

 10 omega   -4.00   26.00   1.0000   30.0000
omega____ theta____ kappa____ phi______ frames
    -      -28.0500  -97.0000   35.0000 30

 11 omega  -22.00   13.00   1.0000   30.0000
omega____ theta____ kappa____ phi______ frames
    -      -28.0500  -53.0000   17.0000 35

 12 omega   -5.00   27.00   1.0000   30.0000
omega____ theta____ kappa____ phi______ frames
    -      -28.0500  -97.0000 -143.0000 32

 13 omega  -20.00   11.00   1.0000   30.0000
omega____ theta____ kappa____ phi______ frames
    -       26.4870   81.0000  151.0000 31

 14 omega   -4.00   63.00   1.0000   30.0000
omega____ theta____ kappa____ phi______ frames
    -       26.4870  -37.0000 -180.0000 67

 15 omega  -29.00    3.00   1.0000   30.0000
omega____ theta____ kappa____ phi______ frames
    -       26.4870   97.0000  -35.0000 32

 16 omega   16.00   70.00   1.0000   30.0000
omega____ theta____ kappa____ phi______ frames
    -       26.4870 -114.0000   44.0000 54

 17 omega  -52.00   11.00   1.0000   30.0000
omega____ theta____ kappa____ phi______ frames
    -      -28.0500   39.0000  167.0000 63

 18 omega  -25.00   29.00   1.0000   30.0000
omega____ theta____ kappa____ phi______ frames
    -      -28.0500  -39.0000   12.0000 54

 19 omega  -28.00   28.00   1.0000   30.0000
omega____ theta____ kappa____ phi______ frames
    -      -28.0500  -39.0000 -167.0000 56

 20 omega    3.00   37.00   1.0000   30.0000
omega____ theta____ kappa____ phi______ frames
    -      -28.0500 -114.0000   44.0000 34
;
_diffrn_measurement_device '\k-geometry diffractometer'
_diffrn_measurement_device_type 'SuperNova, single source at offset, Eos'
_diffrn_measurement_method '\w scans'
_diffrn_orient_matrix_UB_11 0.0144906000
_diffrn_orient_matrix_UB_12 0.0342448000
_diffrn_orient_matrix_UB_13 -0.0390785000
_diffrn_orient_matrix_UB_21 0.0344296000
_diffrn_orient_matrix_UB_22 0.0117134000
_diffrn_orient_matrix_UB_23 0.0476847000
_diffrn_orient_matrix_UB_31 0.0220503000
_diffrn_orient_matrix_UB_32 -0.0407941000
_diffrn_orient_matrix_UB_33 -0.0191488000
_diffrn_radiation_collimation 'focusing mirrors'
_diffrn_radiation_monochromator mirror
_diffrn_radiation_probe x-ray
_diffrn_radiation_type MoK\a
_diffrn_radiation_wavelength 0.71073
_diffrn_reflns_av_R_equivalents 0.1718
_diffrn_reflns_av_unetI/netI 0.1280
_diffrn_reflns_Laue_measured_fraction_full 0.459
_diffrn_reflns_Laue_measured_fraction_max 0.413
_diffrn_reflns_limit_h_max 19
_diffrn_reflns_limit_h_min -20
_diffrn_reflns_limit_k_max 14
_diffrn_reflns_limit_k_min -14
_diffrn_reflns_limit_l_max 11
_diffrn_reflns_limit_l_min -11
_diffrn_reflns_number 9341
_diffrn_reflns_point_group_measured_fraction_full 0.459
_diffrn_reflns_point_group_measured_fraction_max 0.413
_diffrn_reflns_theta_full 26.000
_diffrn_reflns_theta_max 27.970
_diffrn_reflns_theta_min 2.001
_diffrn_source 'microfocus sealed tube'
_diffrn_source_target Mo
_diffrn_source_type 'Agilent Diffraction microfocus tube'
_exptl_absorpt_coefficient_mu 12.574
_exptl_absorpt_correction_T_max 0.7456
_exptl_absorpt_correction_T_min 0.6526
_exptl_absorpt_correction_type multi-scan
_exptl_absorpt_process_details
;
SADABS-2008/1 (Bruker,2008) was used for absorption correction. 
wR2(int) was 0.0873 before and 0.0741 after correction. 
The Ratio of minimum to maximum transmission is 0.8753. 
The \l/2 correction factor is 0.0000.
;
_exptl_crystal_colour 'clear colourless'
_exptl_crystal_colour_lustre clear
_exptl_crystal_colour_primary colourless
_exptl_crystal_density_diffrn 2.519
_exptl_crystal_description block
_exptl_crystal_F_000 1704
_exptl_crystal_size_max 0.045
_exptl_crystal_size_mid 0.027
_exptl_crystal_size_min 0.018
_refine_diff_density_max 1.177
_refine_diff_density_min -0.892
_refine_diff_density_rms 0.208
_refine_ls_extinction_method none
_refine_ls_goodness_of_fit_ref 1.077
_refine_ls_hydrogen_treatment constr
_refine_ls_matrix_type full
_refine_ls_number_parameters 158
_refine_ls_number_reflns 1195
_refine_ls_number_restraints 148
_refine_ls_restrained_S_all 1.017
_refine_ls_R_factor_all 0.1321
_refine_ls_R_factor_gt 0.0591
_refine_ls_shift/su_max 0.001
_refine_ls_shift/su_mean 0.000
_refine_ls_structure_factor_coef Fsqd
_refine_ls_weighting_details 'w=1/[\s^2^(Fo^2^)+(0.0221P)^2^+26.5678P] where P=(Fo^2^+2Fc^2^)/3'
_refine_ls_weighting_scheme calc
_refine_ls_wR_factor_gt 0.0770
_refine_ls_wR_factor_ref 0.0957
_reflns_Friedel_coverage 0.000
_reflns_number_gt 735
_reflns_number_total 1195
_reflns_threshold_expression 'I > 2\s(I)'
_cod_data_source_file c6cc00923a2.cif
_cod_data_source_block 19-6kbar
_cod_depositor_comments
;
The following automatic conversions were performed:

'_diffrn_radiation_probe' value 'X-ray' changed to 'x-ray' according
to
/usr/data/users/saulius/crontab/automatic-downloads/rss-feeds/RSC/lib/dictionaries/cif_core.dic
dictionary named 'cif_core.dic' version 2.4.2 from 2011-04-26.

Automatic conversion script
Id: cif_fix_values 4268 2015-11-12 08:31:59Z antanas 

 Adding full bibliography for 7118875--7118888.cif.
;
_cod_database_code 7118879
_chemical_oxdiff_formula 'C30 H24 Au2 Cl1 P2'
_chemical_oxdiff_usercomment 'Second block shaped crystal of Neda's, in 4:1 MeOH/EtOH, Ps = 18.8 kbar'
_shelx_space_group_comment
;
The symmetry employed for this shelxl refinement is uniquely defined
by the following loop, which should always be used as a source of
symmetry information in preference to the above space-group names.
They are only intended as comments.
;
_reflns_odcompleteness_completeness 44.65
_reflns_odcompleteness_iscentric 1
_reflns_odcompleteness_theta 26.32
_olex2_refinement_description
;
1. Fixed Uiso
 At 1.2 times of:
  All C(H) groups
2. Restrained distances
 C15-C13_$1 \\sim C14_$1-C13_$1
 with sigma of 0.02
 C2_$1-C3_$1 \\sim C4_$1-C5_$1 \\sim C6_$1-C1_$1 \\sim C6-C5 \\sim C4-C3 \\sim
C2-C1
 with sigma of 0.02
 C12_$1-C11_$1 \\sim C10_$1-C9_$1 \\sim C8_$1-C7_$1 \\sim C7-C8 \\sim C9-C10
\\sim C11-C12
 with sigma of 0.02
3. Rigid body (RIGU) restrains
 All non-hydrogen atoms
 with sigma for 1-2 distances of 0.004 and sigma for 1-3 distances of 0.004
4.a Aromatic/amide H refined with riding coordinates:
 C5(H5), C6(H6), C12(H12), C2(H2), C8(H8), C9(H9), C14(H14), C15(H15),
 C11(H11), C10(H10), C4(H4), C3(H3)
;
_shelx_shelxl_version_number 2014/7
_olex2_submission_special_instructions 'No special instructions were received'

loop_
_space_group_symop_operation_xyz
'x, y, z'
'-x, y, -z+1/2'
'x+1/2, y+1/2, z'
'-x+1/2, y+1/2, -z+1/2'
'-x, -y, -z'
'x, -y, z-1/2'
'-x+1/2, -y+1/2, -z'
'x+1/2, -y+1/2, z-1/2'

loop_
_atom_site_label
_atom_site_type_symbol
_atom_site_fract_x
_atom_site_fract_y
_atom_site_fract_z
_atom_site_U_iso_or_equiv
_atom_site_adp_type
_atom_site_occupancy
_atom_site_site_symmetry_order
_atom_site_calc_flag
_atom_site_refinement_flags_posn
_atom_site_refinement_flags_adp
Au1 Au 0.93538(4) 0.26643(6) 0.85164(8) 0.0328(3) Uani 1 1 d . U
P1 P 0.8348(3) 0.3641(4) 0.7462(5) 0.0280(14) Uani 1 1 d . U
C5 C 0.6141(11) 0.4601(14) 0.7858(17) 0.039(5) Uani 1 1 d D U
H5 H 0.5678 0.4907 0.7373 0.047 Uiso 1 1 calc R .
C7 C 0.8687(10) 0.4867(13) 0.7055(17) 0.024(4) Uani 1 1 d D U
C6 C 0.6798(9) 0.4402(14) 0.7365(18) 0.036(5) Uani 1 1 d D U
H6 H 0.6782 0.4575 0.6561 0.044 Uiso 1 1 calc R .
C12 C 0.9176(10) 0.4910(14) 0.6236(18) 0.031(4) Uani 1 1 d D U
H12 H 0.9297 0.4311 0.5865 0.038 Uiso 1 1 calc R .
C2 C 0.7480(10) 0.3669(13) 0.9276(16) 0.029(4) Uani 1 1 d D U
H2 H 0.7936 0.3352 0.9764 0.034 Uiso 1 1 calc R .
C8 C 0.8484(10) 0.5764(13) 0.7577(17) 0.028(4) Uani 1 1 d D U
H8 H 0.8139 0.5746 0.8111 0.033 Uiso 1 1 calc R .
C1 C 0.7488(10) 0.3934(13) 0.8090(16) 0.029(4) Uani 1 1 d D U
C9 C 0.8799(10) 0.6678(15) 0.7295(17) 0.031(4) Uani 1 1 d D U
H9 H 0.8676 0.7277 0.7664 0.037 Uiso 1 1 calc R .
Cl1 Cl 1.0389(3) 0.1695(4) 0.9632(5) 0.0513(18) Uani 1 1 d . U
C13 C 0.7889(10) 0.3000(13) 0.6050(17) 0.025(4) Uani 1 1 d D U
C14 C 0.7554(9) 0.3544(13) 0.5002(17) 0.022(4) Uani 1 1 d D U
H14 H 0.7587 0.4258 0.5009 0.027 Uiso 1 1 calc R .
C15 C 0.7177(10) 0.3053(13) 0.3966(18) 0.029(5) Uani 1 1 d D U
H15 H 0.6964 0.3429 0.3263 0.035 Uiso 1 1 calc R .
C11 C 0.9487(10) 0.5840(14) 0.5960(18) 0.034(5) Uani 1 1 d D U
H11 H 0.9829 0.5862 0.5423 0.041 Uiso 1 1 calc R .
C10 C 0.9290(10) 0.6736(15) 0.6483(17) 0.032(5) Uani 1 1 d D U
H10 H 0.9486 0.7367 0.6288 0.038 Uiso 1 1 calc R .
C4 C 0.6145(10) 0.4365(13) 0.9048(17) 0.039(6) Uani 1 1 d D U
H4 H 0.5705 0.4540 0.9374 0.047 Uiso 1 1 calc R .
C3 C 0.6815(9) 0.3865(13) 0.9745(17) 0.030(5) Uiso 1 1 d D U
H3 H 0.6815 0.3660 1.0534 0.036 Uiso 1 1 calc R .

loop_
_atom_site_aniso_label
_atom_site_aniso_U_11
_atom_site_aniso_U_22
_atom_site_aniso_U_33
_atom_site_aniso_U_23
_atom_site_aniso_U_13
_atom_site_aniso_U_12
Au1 0.0297(5) 0.0344(8) 0.0338(7) 0.0006(4) 0.0068(4) 0.0035(4)
P1 0.030(3) 0.022(4) 0.031(4) -0.001(2) 0.005(3) -0.002(2)
C5 0.031(8) 0.031(14) 0.060(13) 0.004(9) 0.019(8) 0.000(7)
C7 0.018(8) 0.028(7) 0.020(9) 0.001(5) -0.007(6) -0.002(5)
C6 0.026(7) 0.042(13) 0.041(10) 0.004(7) 0.006(7) 0.001(7)
C12 0.034(9) 0.030(9) 0.030(10) -0.002(6) 0.007(7) -0.003(6)
C2 0.029(9) 0.028(13) 0.026(8) -0.007(6) -0.002(6) -0.002(8)
C8 0.026(9) 0.030(7) 0.023(10) -0.002(6) -0.004(7) 0.000(6)
C1 0.026(6) 0.030(10) 0.028(8) -0.007(6) 0.003(5) -0.002(5)
C9 0.027(9) 0.031(8) 0.028(11) 0.001(6) -0.004(7) 0.003(6)
Cl1 0.041(3) 0.052(5) 0.062(5) 0.019(3) 0.013(3) 0.019(3)
C13 0.026(9) 0.021(9) 0.027(7) 0.002(5) 0.004(6) 0.000(6)
C14 0.026(10) 0.017(10) 0.026(8) 0.003(6) 0.009(7) 0.006(7)
C15 0.035(12) 0.020(13) 0.029(9) 0.006(7) 0.002(8) 0.005(8)
C11 0.034(9) 0.033(9) 0.034(11) 0.001(7) 0.004(8) -0.002(7)
C10 0.033(10) 0.029(10) 0.031(11) 0.001(7) 0.000(8) -0.002(7)
C4 0.037(12) 0.025(15) 0.061(13) 0.001(9) 0.023(9) 0.007(9)

loop_
_atom_type_symbol
_atom_type_description
_atom_type_scat_dispersion_real
_atom_type_scat_dispersion_imag
_atom_type_scat_source
C C 0.0033 0.0016 'International Tables Vol C Tables 4.2.6.8 and 6.1.1.4'
H H 0.0000 0.0000 'International Tables Vol C Tables 4.2.6.8 and 6.1.1.4'
Au Au -2.0133 8.8022 'International Tables Vol C Tables 4.2.6.8 and 6.1.1.4'
Cl Cl 0.1484 0.1585 'International Tables Vol C Tables 4.2.6.8 and 6.1.1.4'
P P 0.1023 0.0942 'International Tables Vol C Tables 4.2.6.8 and 6.1.1.4'

loop_
_geom_angle_atom_site_label_1
_geom_angle_atom_site_label_2
_geom_angle_atom_site_label_3
_geom_angle
_geom_angle_site_symmetry_1
_geom_angle_site_symmetry_3
P1 Au1 Cl1 178.6(2) . .
C7 P1 Au1 113.4(5) . .
C7 P1 C1 104.3(8) . .
C7 P1 C13 106.3(8) . .
C1 P1 Au1 119.5(6) . .
C1 P1 C13 103.3(8) . .
C13 P1 Au1 108.9(6) . .
C6 C5 H5 118.9 . .
C6 C5 C4 122(2) . .
C4 C5 H5 118.9 . .
C12 C7 P1 119.1(12) . .
C12 C7 C8 120(2) . .
C8 C7 P1 121.1(18) . .
C5 C6 H6 120.6 . .
C5 C6 C1 118.9(19) . .
C1 C6 H6 120.6 . .
C7 C12 H12 119.9 . .
C7 C12 C11 120(2) . .
C11 C12 H12 119.9 . .
C1 C2 H2 119.3 . .
C3 C2 H2 119.3 . .
C3 C2 C1 121.4(17) . .
C7 C8 H8 120.5 . .
C9 C8 C7 119(2) . .
C9 C8 H8 120.5 . .
C6 C1 P1 119.9(14) . .
C2 C1 P1 121.3(12) . .
C2 C1 C6 118.7(17) . .
C8 C9 H9 119.0 . .
C8 C9 C10 122.0(19) . .
C10 C9 H9 119.0 . .
C14 C13 P1 121.7(14) . .
C15 C13 P1 119.2(13) 7_656 .
C15 C13 C14 119.0(16) 7_656 .
C13 C14 H14 119.6 . .
C15 C14 C13 120.9(16) . .
C15 C14 H14 119.6 . .
C13 C15 H15 120.0 7_656 .
C14 C15 C13 120.1(16) . 7_656
C14 C15 H15 120.0 . .
C12 C11 H11 120.0 . .
C10 C11 C12 120(2) . .
C10 C11 H11 120.0 . .
C9 C10 C11 118.8(19) . .
C9 C10 H10 120.6 . .
C11 C10 H10 120.6 . .
C5 C4 H4 120.6 . .
C5 C4 C3 118.7(19) . .
C3 C4 H4 120.6 . .
C2 C3 C4 120.0(18) . .
C2 C3 H3 120.0 . .
C4 C3 H3 120.0 . .

loop_
_geom_bond_atom_site_label_1
_geom_bond_atom_site_label_2
_geom_bond_distance
_geom_bond_site_symmetry_2
Au1 P1 2.225(5) .
Au1 Cl1 2.278(5) .
P1 C7 1.79(2) .
P1 C1 1.794(19) .
P1 C13 1.806(19) .
C5 H5 0.9300 .
C5 C6 1.373(14) .
C5 C4 1.377(14) .
C7 C12 1.38(2) .
C7 C8 1.385(16) .
C6 H6 0.9300 .
C6 C1 1.395(13) .
C12 H12 0.9300 .
C12 C11 1.381(16) .
C2 H2 0.9300 .
C2 C1 1.387(14) .
C2 C3 1.368(13) .
C8 H8 0.9300 .
C8 C9 1.37(2) .
C9 H9 0.9300 .
C9 C10 1.372(16) .
C13 C14 1.381(16) .
C13 C15 1.373(16) 7_656
C14 H14 0.9300 .
C14 C15 1.35(2) .
C15 C13 1.373(16) 7_656
C15 H15 0.9300 .
C11 H11 0.9300 .
C11 C10 1.38(3) .
C10 H10 0.9300 .
C4 H4 0.9300 .
C4 C3 1.377(13) .
C3 H3 0.9300 .

loop_
_geom_torsion_atom_site_label_1
_geom_torsion_atom_site_label_2
_geom_torsion_atom_site_label_3
_geom_torsion_atom_site_label_4
_geom_torsion
_geom_torsion_site_symmetry_1
_geom_torsion_site_symmetry_4
Au1 P1 C7 C12 67.4(15) . .
Au1 P1 C7 C8 -110.9(13) . .
Au1 P1 C1 C6 -169.7(12) . .
Au1 P1 C1 C2 7.8(16) . .
Au1 P1 C13 C14 -148.7(14) . .
Au1 P1 C13 C15 35.7(15) . 7_656
P1 C7 C12 C11 -176.1(13) . .
P1 C7 C8 C9 176.0(12) . .
P1 C13 C14 C15 -176.8(15) . .
C5 C6 C1 P1 178.8(13) . .
C5 C6 C1 C2 1(2) . .
C5 C4 C3 C2 4(3) . .
C7 P1 C1 C6 62.3(16) . .
C7 P1 C1 C2 -120.2(14) . .
C7 P1 C13 C14 -26.1(18) . .
C7 P1 C13 C15 158.2(14) . 7_656
C7 C12 C11 C10 -2(3) . .
C7 C8 C9 C10 2(3) . .
C6 C5 C4 C3 -3(3) . .
C12 C7 C8 C9 -2(3) . .
C12 C11 C10 C9 2(3) . .
C8 C7 C12 C11 2(3) . .
C8 C9 C10 C11 -2(3) . .
C1 P1 C7 C12 -161.0(13) . .
C1 P1 C7 C8 20.8(15) . .
C1 P1 C13 C14 83.3(17) . .
C1 P1 C13 C15 -92.3(15) . 7_656
C1 C2 C3 C4 -2(3) . .
C13 P1 C7 C12 -52.3(15) . .
C13 P1 C7 C8 129.5(14) . .
C13 P1 C1 C6 -48.7(16) . .
C13 P1 C1 C2 128.8(14) . .
C13 C14 C15 C13 1(3) . 7_656
C15 C13 C14 C15 -1(3) 7_656 .
C4 C5 C6 C1 1(3) . .
C3 C2 C1 P1 -178.0(13) . .
C3 C2 C1 C6 -1(2) . .
